data_1568840
loop_
_publ_author_name
'Mikherdov, Alexander S.'
'Jin, Mingoo'
'Ito, Hajime'

_publ_section_title
;
 Exploring Au(i) involving halogen bonding with N-heterocyclic carbene
 Au(i) aryl complexes in crystalline media
;
_journal_issue 17
_journal_name_full 'Chemical Science'
_journal_page_first 4485
_journal_page_last 4494
_journal_paper_doi 10.1039/D3SC00373F
_journal_volume 14
_journal_year 2023
_chemical_formula_moiety 'C33 H43 Au N2, C6 F4 I2'
_chemical_formula_sum 'C39 H43 Au F4 I2 N2'
_chemical_formula_weight 1066.559
_space_group_crystal_system monoclinic
_space_group_IT_number 14
_space_group_name_Hall '-P 2yn'
_space_group_name_H-M_alt 'P 1 21/n 1'
_symmetry_Int_Tables_number 14
_atom_sites_solution_primary dual
_audit_creation_date 2022-03-24
_audit_creation_method
;
Olex2 1.5-alpha
(compiled 2022.03.08 svn.r54f81f84 for OlexSys, GUI svn.r6487)
;
_audit_update_record
;
2022-11-11 deposited with the CCDC.	2023-04-10 downloaded from the CCDC.
;
_cell_angle_alpha 90
_cell_angle_beta 104.803(1)
_cell_angle_gamma 90
_cell_formula_units_Z 4
_cell_length_a 13.0739(1)
_cell_length_b 14.9500(1)
_cell_length_c 20.4687(2)
_cell_measurement_reflns_used 20554
_cell_measurement_temperature 133
_cell_measurement_theta_max 76.0870
_cell_measurement_theta_min 3.4850
_cell_volume 3867.92(6)
_computing_cell_refinement 'CrysAlisPro 1.171.40.69a (Rigaku OD, 2020)'
_computing_data_collection 'CrysAlisPro 1.171.40.69a (Rigaku OD, 2020)'
_computing_data_reduction 'CrysAlisPro 1.171.40.69a (Rigaku OD, 2020)'
_computing_molecular_graphics 'Olex2 1.5-alpha (Dolomanov et al., 2009)'
_computing_publication_material 'Olex2 1.5-alpha (Dolomanov et al., 2009)'
_computing_structure_refinement 'olex2.refine 1.5-alpha (Bourhis et al., 2015)'
_computing_structure_solution 'SHELXT 2018/2 (Sheldrick, 2018)'
_diffrn_ambient_temperature 133
_diffrn_detector 'Hybrid Pixel Array Detector'
_diffrn_detector_area_resol_mean 10.0000
_diffrn_detector_type HyPix
_diffrn_measured_fraction_theta_full 0.9993
_diffrn_measured_fraction_theta_max 0.9661
_diffrn_measurement_details
;
List of Runs (angles in degrees, time in seconds):

  # Type    Start    End  Width  t~exp~   \w     \q     \k     \f   Frames
#--------------------------------------------------------------------------
  1  \w     44.00 109.00   0.50    0.08    --   49.03  72.00-149.00  130
  2  \w    130.00 162.00   0.50    0.31    --  102.75  72.00-149.00   64
  3  \w     98.00 174.00   0.50    0.31    --  102.75  37.00 -30.00  152
  4  \w    -22.00  66.00   0.50    0.08    --   49.03 -72.00  80.00  176
  5  \w     31.00  91.00   0.50    0.31    --  102.75 -72.00  80.00  120
  6  \w     36.00  68.00   0.50    0.31    --  102.75 -57.00-120.00   64
  7  \w     31.00  68.00   0.50    0.31    --  102.75 -57.00-150.00   74
  8  \w     57.00  93.00   0.50    0.31    --  102.75 -99.00-120.00   72
  9  \w     62.00 109.00   0.50    0.31    --  102.75-125.00  90.00   94
 10  \w    -49.00 -21.00   0.50    0.08    --  -49.03  72.00-149.00   56
 11  \w    -18.00  22.00   0.50    0.08    --  -49.03  72.00-149.00   80
 12  \w    -14.00  19.00   0.50    0.08    --  -49.03  19.00-150.00   66
 13  \w    -14.00  22.00   0.50    0.08    --  -49.03  19.00   0.00   72
 14  \w    -62.00 -30.00   0.50    0.31    -- -102.00  57.00  30.00   64
 15  \w    -57.00 -30.00   0.50    0.31    -- -102.00  57.00  60.00   54
 16  \w    -61.00 -32.00   0.50    0.31    -- -102.00  57.00 -30.00   58
 17  \w    -96.00 -30.00   0.50    0.31    -- -102.00  72.00-149.00  132
 18  \w   -161.00-101.00   0.50    0.31    -- -102.00 -72.00  80.00  120
 19  \w   -167.00 -94.00   0.50    0.31    -- -102.00 -37.00 120.00  146
 20  \w   -174.00-107.00   0.50    0.31    -- -102.00 -37.00 150.00  134
 21  \w   -100.00 -75.00   0.50    0.08    --  -49.03 -72.00  80.00   50
;
_diffrn_measurement_device 'four-circle diffractometer'
_diffrn_measurement_device_type 'XtaLAB Synergy R, DW system, HyPix'
_diffrn_measurement_method '\w scans'
_diffrn_orient_matrix_type 'CrysAlisPro convention (1999,Acta A55,543-557)'
_diffrn_orient_matrix_UB_11 -0.0736518000
_diffrn_orient_matrix_UB_12 -0.0685822000
_diffrn_orient_matrix_UB_13 0.0210030000
_diffrn_orient_matrix_UB_21 -0.0967243000
_diffrn_orient_matrix_UB_22 0.0470423000
_diffrn_orient_matrix_UB_23 -0.0459789000
_diffrn_orient_matrix_UB_31 0.0080518000
_diffrn_orient_matrix_UB_32 -0.0608598000
_diffrn_orient_matrix_UB_33 -0.0592278000
_diffrn_radiation_monochromator mirror
_diffrn_radiation_probe x-ray
_diffrn_radiation_type 'Cu K\a'
_diffrn_radiation_wavelength 1.54184
_diffrn_reflns_av_R_equivalents 0.0306
_diffrn_reflns_av_unetI/netI 0.0260
_diffrn_reflns_Laue_measured_fraction_full 0.9993
_diffrn_reflns_Laue_measured_fraction_max 0.9661
_diffrn_reflns_limit_h_max 16
_diffrn_reflns_limit_h_min -16
_diffrn_reflns_limit_k_max 18
_diffrn_reflns_limit_k_min -18
_diffrn_reflns_limit_l_max 23
_diffrn_reflns_limit_l_min -25
_diffrn_reflns_number 28278
_diffrn_reflns_point_group_measured_fraction_full 0.9993
_diffrn_reflns_point_group_measured_fraction_max 0.9661
_diffrn_reflns_theta_full 67.6840
_diffrn_reflns_theta_max 76.25
_diffrn_reflns_theta_min 3.64
_diffrn_source 'Rotating-anode X-ray tube'
_diffrn_source_type 'Rigaku (Cu) X-ray Source'
_exptl_absorpt_coefficient_mu 20.081
_exptl_absorpt_correction_T_max 1.00000
_exptl_absorpt_correction_T_min 0.47012
_exptl_absorpt_correction_type multi-scan
_exptl_absorpt_process_details
;
CrysAlisPro 1.171.40.69a (Rigaku Oxford Diffraction, 2020)
Empirical absorption correction using spherical harmonics,
 implemented in SCALE3 ABSPACK scaling algorithm.
;
_exptl_crystal_colour 'clear colourless'
_exptl_crystal_colour_lustre clear
_exptl_crystal_colour_primary colourless
_exptl_crystal_density_diffrn 1.832
_exptl_crystal_description block
_exptl_crystal_F_000 2040.109
_exptl_crystal_size_max 0.1
_exptl_crystal_size_mid 0.1
_exptl_crystal_size_min 0.1
_refine_diff_density_max 1.4245
_refine_diff_density_min -1.9216
_refine_diff_density_rms 0.1305
_refine_ls_d_res_high 0.7937
_refine_ls_d_res_low 12.1539
_refine_ls_goodness_of_fit_ref 1.0300
_refine_ls_hydrogen_treatment constr
_refine_ls_matrix_type full
_refine_ls_number_constraints 68
_refine_ls_number_parameters 441
_refine_ls_number_reflns 7812
_refine_ls_number_restraints 0
_refine_ls_restrained_S_all 1.0300
_refine_ls_R_factor_all 0.0301
_refine_ls_R_factor_gt 0.0279
_refine_ls_shift/su_max -0.0003
_refine_ls_shift/su_mean 0.0000
_refine_ls_structure_factor_coef Fsqd
_refine_ls_weighting_details 'w=1/[\s^2^(Fo^2^)+(0.0408P)^2^+4.8251P] where P=(Fo^2^+2Fc^2^)/3'
_refine_ls_weighting_scheme calc
_refine_ls_wR_factor_gt 0.0737
_refine_ls_wR_factor_ref 0.0753
_reflns_Friedel_coverage 0.0
_reflns_limit_h_max 12
_reflns_limit_h_min -16
_reflns_limit_k_max 18
_reflns_limit_k_min 0
_reflns_limit_l_max 25
_reflns_limit_l_min -11
_reflns_number_gt 7135
_reflns_number_total 7812
_reflns_threshold_expression I>=2u(I)
_cod_data_source_file d3sc00373f3.cif
_cod_data_source_block 2Ph-14-FIB_133K
_cod_depositor_comments 'Adding full bibliography for 1568831--1568854.cif.'
_cod_original_sg_symbol_Hall '-P 2ybc (x-z,y,z)'
_cod_database_code 1568840
_chemical_oxdiff_formula 'Au I F N C H'
_olex2_refinement_description
;
1.a Ternary CH refined with riding coordinates:
 C25A(H25A), C13A(H13A), C10A(H10A), C22A(H22A)
1.b Secondary CH2 refined with riding coordinates:
 C3A(H3Aa,H3Ab), C2A(H2Aa,H2Ab)
1.c Aromatic/amide H refined with riding coordinates:
 C30A(H30A), C18A(H18A), C19A(H19A), C31A(H31A), C32A(H32A), C20A(H20A),
 C33A(H33A), C7A(H7A), C29A(H29A), C8A(H8A), C6A(H6A)
1.d Idealised Me refined as rotating group:
 C26A(H26a,H26b,H26c), C24A(H24a,H24b,H24c), C27A(H27a,H27b,H27c), C23A(H23a,
 H23b,H23c), C14A(H14a,H14b,H14c), C11A(H11a,H11b,H11c), C15A(H15a,H15b,H15c),
 C12A(H12a,H12b,H12c)
;
_olex2_submission_special_instructions 'No special instructions were received'
_oxdiff_exptl_absorpt_empirical_details
;
Empirical correction (ABSPACK) includes:
- Absorption correction using spherical harmonics
- Frame scaling
;
_oxdiff_exptl_absorpt_empirical_full_max 1.992
_oxdiff_exptl_absorpt_empirical_full_min 0.689

loop_
_space_group_symop_id
_space_group_symop_operation_xyz
1 x,y,z
2 -x+1/2,y+1/2,-z+1/2
3 -x,-y,-z
4 x-1/2,-y-1/2,z-1/2

loop_
_atom_site_label
_atom_site_type_symbol
_atom_site_fract_x
_atom_site_fract_y
_atom_site_fract_z
_atom_site_U_iso_or_equiv
_atom_site_adp_type
_atom_site_occupancy
_atom_site_refinement_flags_posn
Au1A Au 0.442394(9) 0.755959(7) 0.472405(6) 0.01907(6) Uani 1.000000 .
I1D I 0.41922(2) 0.756217(15) 0.641652(13) 0.03604(8) Uani 1.000000 .
I2D I 0.24848(3) 0.752557(16) 0.938558(14) 0.04450(9) Uani 1.000000 .
F3D F 0.2831(2) 0.59579(14) 0.83949(12) 0.0469(6) Uani 1.000000 .
F4D F 0.3417(2) 0.59767(15) 0.72435(12) 0.0473(6) Uani 1.000000 .
N2A N 0.3154(2) 0.73457(16) 0.32981(13) 0.0179(5) Uani 1.000000 .
C30A C 0.7523(3) 0.7381(3) 0.6132(2) 0.0359(9) Uani 1.000000 .
H30A H 0.8008(3) 0.6930(3) 0.6301(2) 0.0431(10) Uiso 1.000000 R
F1D F 0.3864(2) 0.91087(15) 0.74228(13) 0.0519(6) Uani 1.000000 .
F2D F 0.3271(2) 0.90901(16) 0.85726(12) 0.0531(7) Uani 1.000000 .
C1A C 0.3120(2) 0.74023(17) 0.39424(16) 0.0186(6) Uani 1.000000 .
N1A N 0.2103(2) 0.74203(15) 0.39655(14) 0.0195(5) Uani 1.000000 .
C3A C 0.2096(2) 0.7320(2) 0.28208(16) 0.0213(6) Uani 1.000000 .
H3Aa H 0.1985(2) 0.7830(2) 0.25187(16) 0.0255(7) Uiso 1.000000 R
H3Ab H 0.1995(2) 0.6774(2) 0.25555(16) 0.0255(7) Uiso 1.000000 R
C18A C 0.5315(2) 0.6383(2) 0.26482(15) 0.0240(6) Uani 1.000000 .
H18A H 0.5600(2) 0.5827(2) 0.25899(15) 0.0288(7) Uiso 1.000000 R
C19A C 0.5725(2) 0.7137(2) 0.24267(16) 0.0257(6) Uani 1.000000 .
H19A H 0.6263(2) 0.7087(2) 0.22062(16) 0.0309(7) Uiso 1.000000 R
C21A C 0.4521(2) 0.8068(2) 0.28535(14) 0.0218(6) Uani 1.000000 .
C25A C 0.4182(3) 0.8998(2) 0.30188(17) 0.0280(7) Uani 1.000000 .
H25A H 0.3553(3) 0.8936(2) 0.31928(17) 0.0336(8) Uiso 1.000000 R
C31A C 0.7782(3) 0.8259(3) 0.62981(16) 0.0381(8) Uani 1.000000 .
H31A H 0.8444(3) 0.8403(3) 0.65748(16) 0.0457(10) Uiso 1.000000 R
C32A C 0.7056(3) 0.8921(3) 0.60525(17) 0.0364(8) Uani 1.000000 .
H32A H 0.7216(3) 0.9513(3) 0.61750(17) 0.0436(9) Uiso 1.000000 R
C4A C 0.1709(3) 0.7376(2) 0.45591(17) 0.0235(6) Uani 1.000000 .
C20A C 0.5332(2) 0.7980(2) 0.25336(15) 0.0254(6) Uani 1.000000 .
H20A H 0.5619(2) 0.8488(2) 0.23881(15) 0.0304(7) Uiso 1.000000 R
C2A C 0.1365(3) 0.7351(2) 0.32898(17) 0.0256(7) Uani 1.000000 .
H2Aa H 0.0941(3) 0.6812(2) 0.32500(17) 0.0308(8) Uiso 1.000000 R
H2Ab H 0.0900(3) 0.7867(2) 0.31939(17) 0.0308(8) Uiso 1.000000 R
C17A C 0.4482(2) 0.64294(19) 0.29588(15) 0.0208(6) Uani 1.000000 .
C4D C 0.3043(3) 0.7521(2) 0.85222(19) 0.0286(8) Uani 1.000000 .
C13A C 0.1881(3) 0.5674(2) 0.45282(19) 0.0346(8) Uani 1.000000 .
H13A H 0.2033(3) 0.5814(2) 0.40948(19) 0.0415(9) Uiso 1.000000 R
C26A C 0.3907(3) 0.9615(2) 0.24062(19) 0.0376(8) Uani 1.000000 .
H26a H 0.4512(8) 0.9677(15) 0.2225(9) 0.0564(12) Uiso 1.000000 GR
H26b H 0.3330(15) 0.9364(10) 0.2068(6) 0.0564(12) Uiso 1.000000 GR
H26c H 0.371(2) 1.0191(6) 0.2539(3) 0.0564(12) Uiso 1.000000 GR
C28A C 0.5797(2) 0.7820(2) 0.54353(14) 0.0217(6) Uani 1.000000 .
C10A C 0.1663(3) 0.9086(2) 0.45939(19) 0.0345(8) Uani 1.000000 .
H10A H 0.2106(3) 0.9008(2) 0.42776(19) 0.0414(9) Uiso 1.000000 R
C24A C 0.4845(4) 0.5301(3) 0.3878(2) 0.0447(9) Uani 1.000000 .
H24a H 0.5521(8) 0.517(2) 0.3796(4) 0.0670(14) Uiso 1.000000 GR
H24b H 0.4922(19) 0.5777(8) 0.4201(5) 0.0670(14) Uiso 1.000000 GR
H24c H 0.4579(12) 0.4777(12) 0.4051(8) 0.0670(14) Uiso 1.000000 GR
C5A C 0.1447(3) 0.8165(2) 0.48437(17) 0.0304(7) Uani 1.000000 .
C6D C 0.3395(3) 0.6755(2) 0.75687(18) 0.0300(7) Uani 1.000000 .
C16A C 0.4085(2) 0.7285(2) 0.30494(14) 0.0170(5) Uani 1.000000 .
C5D C 0.3097(3) 0.6743(2) 0.81634(17) 0.0308(7) Uani 1.000000 .
C22A C 0.4069(3) 0.5586(2) 0.32150(17) 0.0290(7) Uani 1.000000 .
H22A H 0.3392(3) 0.5729(2) 0.33122(17) 0.0347(8) Uiso 1.000000 R
C33A C 0.6082(3) 0.8703(2) 0.56205(15) 0.0272(6) Uani 1.000000 .
H33A H 0.5606(3) 0.9159(2) 0.54495(15) 0.0327(8) Uiso 1.000000 R
C9A C 0.1546(3) 0.6533(2) 0.48120(16) 0.0284(7) Uani 1.000000 .
C7A C 0.0797(4) 0.7269(3) 0.5634(2) 0.0428(9) Uani 1.000000 .
H7A H 0.0483(4) 0.7231(3) 0.5993(2) 0.0514(11) Uiso 1.000000 R
C1D C 0.3666(3) 0.7547(2) 0.72997(19) 0.0278(7) Uani 1.000000 .
C3D C 0.3316(3) 0.8312(2) 0.82528(18) 0.0333(7) Uani 1.000000 .
C27A C 0.5074(3) 0.9412(2) 0.35786(18) 0.0350(8) Uani 1.000000 .
H27a H 0.5191(15) 0.9050(10) 0.3978(5) 0.0525(11) Uiso 1.000000 GR
H27b H 0.5712(6) 0.9438(17) 0.3429(5) 0.0525(11) Uiso 1.000000 GR
H27c H 0.4875(9) 1.0005(7) 0.3678(10) 0.0525(11) Uiso 1.000000 GR
C23A C 0.3885(3) 0.4823(2) 0.2705(2) 0.0399(8) Uani 1.000000 .
H23a H 0.3403(18) 0.5015(7) 0.2292(5) 0.0598(13) Uiso 1.000000 GR
H23b H 0.4545(5) 0.4654(13) 0.2617(11) 0.0598(13) Uiso 1.000000 GR
H23c H 0.359(2) 0.4320(7) 0.2884(6) 0.0598(13) Uiso 1.000000 GR
C14A C 0.1024(3) 0.4955(3) 0.4405(2) 0.0435(9) Uani 1.000000 .
H14a H 0.0915(17) 0.4762(15) 0.4829(2) 0.0652(14) Uiso 1.000000 GR
H14b H 0.0376(7) 0.5196(7) 0.4129(13) 0.0652(14) Uiso 1.000000 GR
H14c H 0.1240(11) 0.4455(9) 0.4178(14) 0.0652(14) Uiso 1.000000 GR
C11A C 0.0628(4) 0.9533(3) 0.4210(3) 0.0551(11) Uani 1.000000 .
H11a H 0.0276(14) 0.9160(11) 0.3839(11) 0.0826(17) Uiso 1.000000 GR
H11b H 0.0179(12) 0.962(2) 0.4510(5) 0.0826(17) Uiso 1.000000 GR
H11c H 0.0781(4) 1.0103(11) 0.4042(15) 0.0826(17) Uiso 1.000000 GR
C2D C 0.3613(3) 0.8319(2) 0.76565(18) 0.0313(7) Uani 1.000000 .
C29A C 0.6543(3) 0.7168(2) 0.57129(15) 0.0262(6) Uani 1.000000 .
H29A H 0.6377(3) 0.6570(2) 0.56137(15) 0.0315(7) Uiso 1.000000 R
C8A C 0.1095(3) 0.6496(3) 0.53547(18) 0.0384(8) Uani 1.000000 .
H8A H 0.0990(3) 0.5943(3) 0.55352(18) 0.0461(10) Uiso 1.000000 R
C6A C 0.0968(3) 0.8091(3) 0.5377(2) 0.0410(9) Uani 1.000000 .
H6A H 0.0759(3) 0.8607(3) 0.5562(2) 0.0492(10) Uiso 1.000000 R
C15A C 0.2901(4) 0.5330(3) 0.5011(2) 0.0506(10) Uani 1.000000 .
H15a H 0.3439(8) 0.5781(9) 0.5069(13) 0.0758(16) Uiso 1.000000 GR
H15b H 0.2771(7) 0.519(2) 0.5440(6) 0.0758(16) Uiso 1.000000 GR
H15c H 0.3134(14) 0.4800(13) 0.4825(8) 0.0758(16) Uiso 1.000000 GR
C12A C 0.2273(5) 0.9661(3) 0.5179(2) 0.0597(13) Uani 1.000000 .
H12a H 0.1859(13) 0.974(2) 0.5501(10) 0.090(2) Uiso 1.000000 GR
H12b H 0.2929(14) 0.9372(12) 0.5394(12) 0.090(2) Uiso 1.000000 GR
H12c H 0.242(3) 1.0235(9) 0.5011(4) 0.090(2) Uiso 1.000000 GR

loop_
_atom_site_aniso_label
_atom_site_aniso_U_11
_atom_site_aniso_U_22
_atom_site_aniso_U_33
_atom_site_aniso_U_12
_atom_site_aniso_U_13
_atom_site_aniso_U_23
Au1A 0.01530(8) 0.02622(8) 0.01592(8) -0.00326(4) 0.00443(5) -0.00287(4)
I1D 0.03406(14) 0.05082(15) 0.02927(13) 0.00518(9) 0.01910(11) 0.00725(8)
I2D 0.0599(2) 0.05318(17) 0.02829(14) -0.00068(10) 0.02560(13) 0.00351(9)
F3D 0.0627(16) 0.0370(11) 0.0522(14) 0.0088(10) 0.0349(12) 0.0159(10)
F4D 0.0644(16) 0.0372(12) 0.0524(14) 0.0107(10) 0.0368(12) 0.0019(10)
N2A 0.0131(11) 0.0242(12) 0.0152(12) -0.0012(9) 0.0018(9) -0.0017(9)
C30A 0.032(2) 0.053(2) 0.0218(18) 0.0077(15) 0.0052(15) 0.0089(14)
F1D 0.0708(17) 0.0440(13) 0.0526(14) -0.0244(12) 0.0371(13) -0.0024(10)
F2D 0.0757(18) 0.0465(13) 0.0454(13) -0.0247(12) 0.0309(13) -0.0169(10)
C1A 0.0157(14) 0.0182(13) 0.0208(15) -0.0007(10) 0.0027(11) -0.0023(10)
N1A 0.0127(12) 0.0275(13) 0.0182(13) -0.0018(8) 0.0041(10) -0.0021(9)
C3A 0.0145(14) 0.0274(14) 0.0208(15) -0.0009(11) 0.0026(11) 0.0002(12)
C18A 0.0167(13) 0.0260(15) 0.0282(15) 0.0056(11) 0.0040(11) -0.0039(12)
C19A 0.0167(14) 0.0377(17) 0.0241(15) 0.0014(13) 0.0077(11) -0.0031(13)
C21A 0.0203(14) 0.0231(14) 0.0212(14) 0.0006(11) 0.0037(11) -0.0015(11)
C25A 0.0257(16) 0.0239(15) 0.0376(18) -0.0011(12) 0.0139(14) -0.0022(13)
C31A 0.0276(17) 0.063(2) 0.0196(15) -0.0130(16) -0.0020(13) -0.0048(15)
C32A 0.041(2) 0.0405(19) 0.0265(17) -0.0171(15) 0.0063(14) -0.0073(14)
C4A 0.0199(15) 0.0295(15) 0.0225(16) -0.0023(11) 0.0080(12) -0.0026(11)
C20A 0.0234(15) 0.0293(16) 0.0244(15) -0.0019(12) 0.0079(12) 0.0040(12)
C2A 0.0173(15) 0.0356(17) 0.0233(16) 0.0034(12) 0.0041(13) -0.0010(12)
C17A 0.0165(13) 0.0211(14) 0.0217(14) 0.0014(11) -0.0007(11) -0.0006(11)
C4D 0.0201(16) 0.045(2) 0.0216(17) 0.0001(12) 0.0077(14) 0.0038(12)
C13A 0.044(2) 0.0284(17) 0.0358(19) -0.0034(15) 0.0190(16) -0.0002(14)
C26A 0.039(2) 0.0271(17) 0.043(2) 0.0032(14) 0.0046(16) 0.0055(14)
C28A 0.0217(14) 0.0319(16) 0.0141(13) -0.0045(12) 0.0094(11) -0.0038(12)
C10A 0.043(2) 0.0261(16) 0.0393(19) -0.0005(14) 0.0191(16) -0.0050(14)
C24A 0.059(3) 0.0333(19) 0.039(2) 0.0012(17) 0.0081(18) 0.0114(15)
C5A 0.0268(16) 0.0349(17) 0.0324(17) -0.0019(13) 0.0127(13) -0.0061(14)
C6D 0.0256(16) 0.0357(18) 0.0325(17) 0.0072(13) 0.0142(13) 0.0050(13)
C16A 0.0109(12) 0.0233(13) 0.0162(13) 0.0001(10) 0.0020(10) -0.0032(11)
C5D 0.0268(16) 0.0379(18) 0.0299(17) 0.0042(13) 0.0113(13) 0.0108(14)
C22A 0.0244(15) 0.0221(15) 0.0416(19) 0.0027(12) 0.0108(14) 0.0057(13)
C33A 0.0291(16) 0.0296(16) 0.0223(15) -0.0015(12) 0.0053(12) -0.0030(12)
C9A 0.0298(16) 0.0316(17) 0.0254(16) -0.0038(13) 0.0101(13) -0.0044(13)
C7A 0.049(2) 0.051(2) 0.041(2) -0.0156(19) 0.0339(19) -0.0121(18)
C1D 0.0148(15) 0.045(2) 0.0246(18) 0.0004(11) 0.0075(13) 0.0043(12)
C3D 0.0304(17) 0.0397(19) 0.0311(18) -0.0106(14) 0.0103(14) -0.0056(14)
C27A 0.046(2) 0.0248(16) 0.0357(19) -0.0031(14) 0.0130(16) -0.0057(13)
C23A 0.0333(19) 0.0295(18) 0.052(2) -0.0033(14) 0.0017(16) -0.0011(15)
C14A 0.053(2) 0.036(2) 0.044(2) -0.0102(17) 0.0164(18) -0.0089(16)
C11A 0.055(3) 0.053(3) 0.062(3) 0.019(2) 0.024(2) 0.006(2)
C2D 0.0254(16) 0.0400(19) 0.0299(17) -0.0107(14) 0.0100(13) 0.0020(14)
C29A 0.0267(16) 0.0338(17) 0.0194(14) -0.0021(13) 0.0080(12) 0.0016(12)
C8A 0.048(2) 0.0391(19) 0.0342(19) -0.0151(16) 0.0222(17) -0.0024(15)
C6A 0.045(2) 0.040(2) 0.045(2) -0.0053(17) 0.0249(18) -0.0152(17)
C15A 0.046(2) 0.034(2) 0.073(3) 0.0018(17) 0.017(2) 0.0047(19)
C12A 0.094(4) 0.038(2) 0.047(2) -0.025(2) 0.018(2) -0.0073(18)

loop_
_atom_type_symbol
_atom_type_scat_dispersion_real
_atom_type_scat_dispersion_imag
_atom_type_scat_Cromer_Mann_a1
_atom_type_scat_Cromer_Mann_a2
_atom_type_scat_Cromer_Mann_a3
_atom_type_scat_Cromer_Mann_a4
_atom_type_scat_Cromer_Mann_b1
_atom_type_scat_Cromer_Mann_b2
_atom_type_scat_Cromer_Mann_b3
_atom_type_scat_Cromer_Mann_b4
_atom_type_scat_Cromer_Mann_c
_atom_type_scat_source
_atom_type_scat_dispersion_source
Au -4.01093 7.72880 16.88190 18.59130 25.55820 5.86000 0.46110 8.62160 1.48260 36.39560 12.06580 'International Tables Volume C Table 6.1.1.4 (pp. 500-502)' 'Henke, Gullikson and Davis, At. Data and Nucl. Data Tables, 1993, 54, 2'
C 0.01920 0.00962 2.31000 1.02000 1.58860 0.86500 20.84390 10.20750 0.56870 51.65120 0.21560 'International Tables Volume C Table 6.1.1.4 (pp. 500-502)' 'Henke, Gullikson and Davis, At. Data and Nucl. Data Tables, 1993, 54, 2'
F 0.07537 0.05506 3.53920 2.64120 1.51700 1.02430 10.28250 4.29440 0.26150 26.14760 0.27760 'International Tables Volume C Table 6.1.1.4 (pp. 500-502)' 'Henke, Gullikson and Davis, At. Data and Nucl. Data Tables, 1993, 54, 2'
H 0.00000 0.00000 0.49300 0.32291 0.14019 0.04081 10.51090 26.12570 3.14236 57.79970 0.00304 'International Tables Volume C Table 6.1.1.4 (pp. 500-502)' 'Henke, Gullikson and Davis, At. Data and Nucl. Data Tables, 1993, 54, 2'
I -0.19206 6.94430 20.14720 18.99490 7.51380 2.27350 4.34700 0.38140 27.76600 66.87760 4.07120 'International Tables Volume C Table 6.1.1.4 (pp. 500-502)' 'Henke, Gullikson and Davis, At. Data and Nucl. Data Tables, 1993, 54, 2'
N 0.03256 0.01839 12.21260 3.13220 2.01250 1.16630 0.00570 9.89330 28.99750 0.58260 -11.52900 'International Tables Volume C Table 6.1.1.4 (pp. 500-502)' 'Henke, Gullikson and Davis, At. Data and Nucl. Data Tables, 1993, 54, 2'

loop_
_geom_angle_atom_site_label_1
_geom_angle_atom_site_label_2
_geom_angle_atom_site_label_3
_geom_angle
_geom_angle_site_symmetry_1
_geom_angle_site_symmetry_3
_geom_angle_publ_flag
C28A Au1A C1A 173.13(12) . . ?
C3A N2A C1A 113.2(2) . . ?
C16A N2A C1A 126.8(2) . . ?
C16A N2A C3A 119.9(2) . . ?
C31A C30A H30A 119.9(2) . . ?
C29A C30A H30A 119.9(2) . . ?
C29A C30A C31A 120.2(4) . . ?
N2A C1A Au1A 123.6(2) . . ?
N1A C1A Au1A 127.5(2) . . ?
N1A C1A N2A 108.6(3) . . ?
C4A N1A C1A 126.9(3) . . ?
C2A N1A C1A 112.5(3) . . ?
C2A N1A C4A 120.0(3) . . ?
H3Aa C3A N2A 111.28(15) . . ?
H3Ab C3A N2A 111.28(15) . . ?
H3Ab C3A H3Aa 109.2 . . ?
C2A C3A N2A 102.4(2) . . ?
C2A C3A H3Aa 111.28(17) . . ?
C2A C3A H3Ab 111.28(17) . . ?
C19A C18A H18A 119.17(17) . . ?
C17A C18A H18A 119.17(17) . . ?
C17A C18A C19A 121.7(3) . . ?
H19A C19A C18A 120.09(17) . . ?
C20A C19A C18A 119.8(3) . . ?
C20A C19A H19A 120.09(19) . . ?
C20A C21A C25A 119.5(3) . . ?
C16A C21A C25A 122.3(3) . . ?
C16A C21A C20A 118.1(3) . . ?
H25A C25A C21A 108.28(16) . . ?
C26A C25A C21A 113.0(3) . . ?
C26A C25A H25A 108.28(19) . . ?
C27A C25A C21A 108.9(3) . . ?
C27A C25A H25A 108.28(18) . . ?
C27A C25A C26A 110.1(3) . . ?
H31A C31A C30A 120.2(2) . . ?
C32A C31A C30A 119.5(3) . . ?
C32A C31A H31A 120.2(2) . . ?
H32A C32A C31A 120.0(2) . . ?
C33A C32A C31A 119.9(3) . . ?
C33A C32A H32A 120.0(2) . . ?
C5A C4A N1A 119.5(3) . . ?
C9A C4A N1A 118.4(3) . . ?
C9A C4A C5A 122.0(3) . . ?
C21A C20A C19A 121.0(3) . . ?
H20A C20A C19A 119.51(19) . . ?
H20A C20A C21A 119.51(18) . . ?
C3A C2A N1A 103.2(3) . . ?
H2Aa C2A N1A 111.11(16) . . ?
H2Aa C2A C3A 111.11(17) . . ?
H2Ab C2A N1A 111.11(16) . . ?
H2Ab C2A C3A 111.11(17) . . ?
H2Ab C2A H2Aa 109.1 . . ?
C16A C17A C18A 117.5(3) . . ?
C22A C17A C18A 120.3(3) . . ?
C22A C17A C16A 122.2(3) . . ?
C5D C4D I2D 122.0(2) . . ?
C3D C4D I2D 121.1(3) . . ?
C3D C4D C5D 116.8(3) . . ?
C9A C13A H13A 108.07(18) . . ?
C14A C13A H13A 108.1(2) . . ?
C14A C13A C9A 112.8(3) . . ?
C15A C13A H13A 108.1(2) . . ?
C15A C13A C9A 109.0(3) . . ?
C15A C13A C14A 110.6(3) . . ?
H26a C26A C25A 109.5 . . ?
H26b C26A C25A 109.5 . . ?
H26b C26A H26a 109.5 . . ?
H26c C26A C25A 109.5 . . ?
H26c C26A H26a 109.5 . . ?
H26c C26A H26b 109.5 . . ?
C33A C28A Au1A 120.0(2) . . ?
C29A C28A Au1A 123.6(2) . . ?
C29A C28A C33A 116.1(3) . . ?
C5A C10A H10A 107.89(18) . . ?
C11A C10A H10A 107.9(2) . . ?
C11A C10A C5A 110.6(3) . . ?
C12A C10A H10A 107.9(2) . . ?
C12A C10A C5A 110.6(3) . . ?
C12A C10A C11A 111.9(4) . . ?
H24b C24A H24a 109.5 . . ?
H24c C24A H24a 109.5 . . ?
H24c C24A H24b 109.5 . . ?
C22A C24A H24a 109.5 . . ?
C22A C24A H24b 109.5 . . ?
C22A C24A H24c 109.5 . . ?
C10A C5A C4A 122.5(3) . . ?
C6A C5A C4A 117.8(3) . . ?
C6A C5A C10A 119.6(3) . . ?
C5D C6D F4D 118.4(3) . . ?
C1D C6D F4D 120.1(3) . . ?
C1D C6D C5D 121.5(3) . . ?
C21A C16A N2A 119.4(3) . . ?
C17A C16A N2A 118.5(3) . . ?
C17A C16A C21A 121.9(3) . . ?
C4D C5D F3D 119.5(3) . . ?
C6D C5D F3D 118.9(3) . . ?
C6D C5D C4D 121.6(3) . . ?
C24A C22A C17A 108.9(3) . . ?
H22A C22A C17A 108.01(16) . . ?
H22A C22A C24A 108.0(2) . . ?
C23A C22A C17A 113.2(3) . . ?
C23A C22A C24A 110.6(3) . . ?
C23A C22A H22A 108.01(19) . . ?
C28A C33A C32A 122.1(3) . . ?
H33A C33A C32A 119.0(2) . . ?
H33A C33A C28A 118.96(19) . . ?
C13A C9A C4A 122.3(3) . . ?
C8A C9A C4A 118.0(3) . . ?
C8A C9A C13A 119.7(3) . . ?
C8A C7A H7A 120.1(2) . . ?
C6A C7A H7A 120.1(2) . . ?
C6A C7A C8A 119.7(3) . . ?
C6D C1D I1D 121.7(3) . . ?
C2D C1D I1D 121.4(2) . . ?
C2D C1D C6D 116.9(3) . . ?
C4D C3D F2D 119.8(3) . . ?
C2D C3D F2D 119.0(3) . . ?
C2D C3D C4D 121.3(3) . . ?
H27a C27A C25A 109.5 . . ?
H27b C27A C25A 109.5 . . ?
H27b C27A H27a 109.5 . . ?
H27c C27A C25A 109.5 . . ?
H27c C27A H27a 109.5 . . ?
H27c C27A H27b 109.5 . . ?
H23a C23A C22A 109.5 . . ?
H23b C23A C22A 109.5 . . ?
H23b C23A H23a 109.5 . . ?
H23c C23A C22A 109.5 . . ?
H23c C23A H23a 109.5 . . ?
H23c C23A H23b 109.5 . . ?
H14a C14A C13A 109.5 . . ?
H14b C14A C13A 109.5 . . ?
H14b C14A H14a 109.5 . . ?
H14c C14A C13A 109.5 . . ?
H14c C14A H14a 109.5 . . ?
H14c C14A H14b 109.5 . . ?
H11a C11A C10A 109.5 . . ?
H11b C11A C10A 109.5 . . ?
H11b C11A H11a 109.5 . . ?
H11c C11A C10A 109.5 . . ?
H11c C11A H11a 109.5 . . ?
H11c C11A H11b 109.5 . . ?
C1D C2D F1D 119.8(3) . . ?
C3D C2D F1D 118.2(3) . . ?
C3D C2D C1D 122.0(3) . . ?
C28A C29A C30A 122.2(3) . . ?
H29A C29A C30A 118.9(2) . . ?
H29A C29A C28A 118.92(19) . . ?
C7A C8A C9A 121.2(3) . . ?
H8A C8A C9A 119.4(2) . . ?
H8A C8A C7A 119.4(2) . . ?
C7A C6A C5A 121.2(3) . . ?
H6A C6A C5A 119.4(2) . . ?
H6A C6A C7A 119.4(2) . . ?
H15a C15A C13A 109.5 . . ?
H15b C15A C13A 109.5 . . ?
H15b C15A H15a 109.5 . . ?
H15c C15A C13A 109.5 . . ?
H15c C15A H15a 109.5 . . ?
H15c C15A H15b 109.5 . . ?
H12a C12A C10A 109.5 . . ?
H12b C12A C10A 109.5 . . ?
H12b C12A H12a 109.5 . . ?
H12c C12A C10A 109.5 . . ?
H12c C12A H12a 109.5 . . ?
H12c C12A H12b 109.5 . . ?

loop_
_geom_bond_atom_site_label_1
_geom_bond_atom_site_label_2
_geom_bond_distance
_geom_bond_site_symmetry_2
_geom_bond_publ_flag
Au1A C1A 2.032(3) . ?
Au1A C28A 2.040(3) . ?
I1D C1D 2.092(4) . ?
I2D C4D 2.077(4) . ?
F3D C5D 1.344(4) . ?
F4D C6D 1.344(4) . ?
N2A C1A 1.333(4) . ?
N2A C3A 1.476(4) . ?
N2A C16A 1.438(4) . ?
C30A H30A 0.9300 . ?
C30A C31A 1.376(5) . ?
C30A C29A 1.385(5) . ?
F1D C2D 1.345(4) . ?
F2D C3D 1.343(4) . ?
C1A N1A 1.342(4) . ?
N1A C4A 1.437(4) . ?
N1A C2A 1.474(4) . ?
C3A H3Aa 0.9700 . ?
C3A H3Ab 0.9700 . ?
C3A C2A 1.518(5) . ?
C18A H18A 0.9300 . ?
C18A C19A 1.374(5) . ?
C18A C17A 1.396(4) . ?
C19A H19A 0.9300 . ?
C19A C20A 1.399(5) . ?
C21A C25A 1.524(4) . ?
C21A C20A 1.387(4) . ?
C21A C16A 1.404(4) . ?
C25A H25A 0.9800 . ?
C25A C26A 1.524(5) . ?
C25A C27A 1.541(5) . ?
C31A H31A 0.9300 . ?
C31A C32A 1.374(6) . ?
C32A H32A 0.9300 . ?
C32A C33A 1.391(5) . ?
C4A C5A 1.397(4) . ?
C4A C9A 1.399(5) . ?
C20A H20A 0.9300 . ?
C2A H2Aa 0.9700 . ?
C2A H2Ab 0.9700 . ?
C17A C16A 1.410(4) . ?
C17A C22A 1.516(4) . ?
C4D C5D 1.387(5) . ?
C4D C3D 1.390(5) . ?
C13A H13A 0.9800 . ?
C13A C9A 1.519(5) . ?
C13A C14A 1.526(5) . ?
C13A C15A 1.532(6) . ?
C26A H26a 0.9600 . ?
C26A H26b 0.9600 . ?
C26A H26c 0.9600 . ?
C28A C33A 1.397(4) . ?
C28A C29A 1.393(5) . ?
C10A H10A 0.9800 . ?
C10A C5A 1.520(5) . ?
C10A C11A 1.534(6) . ?
C10A C12A 1.524(5) . ?
C24A H24a 0.9600 . ?
C24A H24b 0.9600 . ?
C24A H24c 0.9600 . ?
C24A C22A 1.532(5) . ?
C5A C6A 1.395(5) . ?
C6D C5D 1.370(5) . ?
C6D C1D 1.389(5) . ?
C22A H22A 0.9800 . ?
C22A C23A 1.524(5) . ?
C33A H33A 0.9300 . ?
C9A C8A 1.386(5) . ?
C7A H7A 0.9300 . ?
C7A C8A 1.389(6) . ?
C7A C6A 1.378(6) . ?
C1D C2D 1.377(5) . ?
C3D C2D 1.373(5) . ?
C27A H27a 0.9600 . ?
C27A H27b 0.9600 . ?
C27A H27c 0.9600 . ?
C23A H23a 0.9600 . ?
C23A H23b 0.9600 . ?
C23A H23c 0.9600 . ?
C14A H14a 0.9600 . ?
C14A H14b 0.9600 . ?
C14A H14c 0.9600 . ?
C11A H11a 0.9600 . ?
C11A H11b 0.9600 . ?
C11A H11c 0.9600 . ?
C29A H29A 0.9300 . ?
C8A H8A 0.9300 . ?
C6A H6A 0.9300 . ?
C15A H15a 0.9600 . ?
C15A H15b 0.9600 . ?
C15A H15c 0.9600 . ?
C12A H12a 0.9600 . ?
C12A H12b 0.9600 . ?
C12A H12c 0.9600 . ?

loop_
_geom_torsion_atom_site_label_1
_geom_torsion_atom_site_label_2
_geom_torsion_atom_site_label_3
_geom_torsion_atom_site_label_4
_geom_torsion
_geom_torsion_site_symmetry_1
_geom_torsion_site_symmetry_2
_geom_torsion_site_symmetry_3
_geom_torsion_site_symmetry_4
_geom_torsion_publ_flag
Au1A C1A N2A C3A -174.5(2) . . . . ?
Au1A C1A N2A C16A 7.4(3) . . . . ?
Au1A C1A N1A C4A -13.5(3) . . . . ?
Au1A C1A N1A C2A 175.5(2) . . . . ?
Au1A C28A C33A C32A -173.6(2) . . . . ?
Au1A C28A C29A C30A 171.9(3) . . . . ?
I1D C1D C6D F4D -3.3(3) . . . . ?
I1D C1D C6D C5D 177.0(3) . . . . ?
I1D C1D C2D F1D 2.6(3) . . . . ?
I1D C1D C2D C3D -177.0(3) . . . . ?
I2D C4D C5D F3D -3.3(3) . . . . ?
I2D C4D C5D C6D 175.3(3) . . . . ?
I2D C4D C3D F2D 3.5(3) . . . . ?
I2D C4D C3D C2D -175.3(3) . . . . ?
F3D C5D C4D C3D -179.2(3) . . . . ?
F3D C5D C6D F4D -0.5(4) . . . . ?
F3D C5D C6D C1D 179.2(3) . . . . ?
F4D C6D C5D C4D -179.1(3) . . . . ?
F4D C6D C1D C2D 179.2(3) . . . . ?
N2A C1A N1A C4A 172.4(2) . . . . ?
N2A C1A N1A C2A 1.4(3) . . . . ?
N2A C3A C2A N1A 1.7(2) . . . . ?
N2A C16A C21A C25A 12.2(3) . . . . ?
N2A C16A C21A C20A -171.7(3) . . . . ?
N2A C16A C17A C18A 173.2(3) . . . . ?
N2A C16A C17A C22A -9.8(3) . . . . ?
C30A C31A C32A C33A -2.2(4) . . . . ?
C30A C29A C28A C33A -1.9(4) . . . . ?
F1D C2D C1D C6D -179.9(3) . . . . ?
F1D C2D C3D F2D 1.0(4) . . . . ?
F1D C2D C3D C4D 179.8(3) . . . . ?
F2D C3D C4D C5D 179.5(3) . . . . ?
F2D C3D C2D C1D -179.4(3) . . . . ?
C1A N1A C4A C5A 97.1(3) . . . . ?
C1A N1A C4A C9A -86.3(3) . . . . ?
C1A N1A C2A C3A -2.0(2) . . . . ?
N1A C4A C5A C10A -6.3(4) . . . . ?
N1A C4A C5A C6A 173.6(3) . . . . ?
N1A C4A C9A C13A 6.7(4) . . . . ?
N1A C4A C9A C8A -175.4(3) . . . . ?
C18A C19A C20A C21A -0.9(4) . . . . ?
C18A C17A C16A C21A -1.6(3) . . . . ?
C18A C17A C22A C24A 76.5(3) . . . . ?
C18A C17A C22A C23A -46.9(3) . . . . ?
C19A C20A C21A C25A 174.5(3) . . . . ?
C19A C20A C21A C16A -1.8(3) . . . . ?
C21A C16A C17A C22A 175.4(3) . . . . ?
C31A C32A C33A C28A 1.5(4) . . . . ?
C32A C33A C28A C29A 0.5(4) . . . . ?
C4A C5A C10A C11A 108.0(4) . . . . ?
C4A C5A C10A C12A -127.5(4) . . . . ?
C4A C5A C6A C7A 2.6(4) . . . . ?
C4A C9A C13A C14A -133.9(4) . . . . ?
C4A C9A C13A C15A 102.8(4) . . . . ?
C4A C9A C8A C7A 1.0(4) . . . . ?
C4D C5D C6D C1D 0.6(4) . . . . ?
C4D C3D C2D C1D -0.6(4) . . . . ?
C13A C9A C8A C7A 178.9(4) . . . . ?
C10A C5A C6A C7A -177.5(4) . . . . ?
C5A C6A C7A C8A -0.7(5) . . . . ?
C6D C1D C2D C3D 0.5(4) . . . . ?
C9A C8A C7A C6A -1.2(5) . . . . ?
